data_7121243
loop_
_publ_author_name
'Nakanishi, Yusuke'
'Omachi, Haruka'
'Fokina, Natalie A.'
'Schreiner, Peter R.'
'Becker, Jonathan'
'Dahl, Jeremy E. P.'
'Carlson, Robert M. K.'
'Shinohara, Hisanori'

_publ_section_title
;
 One-dimensional hydrogen bonding networks of bis-hydroxylated diamantane
 formed inside double-walled carbon nanotubes.
;
_journal_issue 31
_journal_name_full 'Chemical communications (Cambridge, England)'
_journal_page_first 3823
_journal_page_last 3826
_journal_paper_doi 10.1039/c7cc09832d
_journal_volume 54
_journal_year 2018
_chemical_formula_sum 'C16 H24 O2'
_chemical_formula_weight 248.35
_space_group_crystal_system triclinic
_space_group_IT_number 2
_space_group_name_Hall '-P 1'
_space_group_name_H-M_alt 'P -1'
_symmetry_space_group_name_Hall '-P 1'
_symmetry_space_group_name_H-M 'P -1'
_atom_sites_solution_hydrogens mixed
_atom_sites_solution_primary direct
_atom_sites_solution_secondary difmap
_audit_creation_method SHELXL-2016/6
_audit_update_record
;
2017-10-11 deposited with the CCDC.
2018-02-06 downloaded from the CCDC.
;
_cell_angle_alpha 92.3437(15)
_cell_angle_beta 91.5258(15)
_cell_angle_gamma 93.7139(15)
_cell_formula_units_Z 2
_cell_length_a 6.5853(3)
_cell_length_b 8.4322(3)
_cell_length_c 11.3892(4)
_cell_measurement_reflns_used 9820
_cell_measurement_temperature 100(2)
_cell_measurement_theta_max 33.74
_cell_measurement_theta_min 2.42
_cell_volume 630.30(4)
_computing_cell_refinement 'SAINT 7.46A (Bruker-AXS, 2015)'
_computing_data_collection 'APEX2 v2011.4.0 (Bruker-AXS, 2015)'
_computing_data_reduction 'SAINT 7.46A (Bruker-AXS, 2015)'
_computing_molecular_graphics 'Bruker SHELXTL'
_computing_publication_material 'Bruker SHELXTL'
_computing_structure_refinement 'SHELXL-2016/6 (Sheldrick, 2016)'
_computing_structure_solution 'SHELXT-2015 (Sheldrick, 2015)'
_diffrn_ambient_temperature 100(2)
_diffrn_measured_fraction_theta_full 0.995
_diffrn_measured_fraction_theta_max 0.997
_diffrn_measurement_device_type 'Bruker PHOTON100'
_diffrn_measurement_method '\f and \w scans'
_diffrn_radiation_type MoK\a
_diffrn_radiation_wavelength 0.71073
_diffrn_reflns_av_R_equivalents 0.0399
_diffrn_reflns_av_unetI/netI 0.0207
_diffrn_reflns_Laue_measured_fraction_full 0.995
_diffrn_reflns_Laue_measured_fraction_max 0.997
_diffrn_reflns_limit_h_max 9
_diffrn_reflns_limit_h_min -9
_diffrn_reflns_limit_k_max 12
_diffrn_reflns_limit_k_min -12
_diffrn_reflns_limit_l_max 16
_diffrn_reflns_limit_l_min -16
_diffrn_reflns_number 42244
_diffrn_reflns_point_group_measured_fraction_full 0.995
_diffrn_reflns_point_group_measured_fraction_max 0.997
_diffrn_reflns_theta_full 25.242
_diffrn_reflns_theta_max 32.030
_diffrn_reflns_theta_min 2.423
_diffrn_source 'I\mS micro-focus sealed tube, multilayer optics'
_exptl_absorpt_coefficient_mu 0.084
_exptl_absorpt_correction_T_max 0.7467
_exptl_absorpt_correction_T_min 0.7040
_exptl_absorpt_correction_type multi-scan
_exptl_absorpt_process_details 'SADABS (Sheldrick, 2009)'
_exptl_crystal_colour colourless
_exptl_crystal_density_diffrn 1.309
_exptl_crystal_density_method 'not measured'
_exptl_crystal_description plate
_exptl_crystal_F_000 272
_exptl_crystal_recrystallization_method 'Re-crystallisation from solvent'
_exptl_crystal_size_max 0.307
_exptl_crystal_size_mid 0.253
_exptl_crystal_size_min 0.148
_refine_diff_density_max 0.422
_refine_diff_density_min -0.341
_refine_diff_density_rms 0.074
_refine_ls_extinction_method none
_refine_ls_goodness_of_fit_ref 1.059
_refine_ls_hydrogen_treatment mixed
_refine_ls_matrix_type full
_refine_ls_number_parameters 169
_refine_ls_number_reflns 4381
_refine_ls_number_restraints 2
_refine_ls_restrained_S_all 1.059
_refine_ls_R_factor_all 0.0468
_refine_ls_R_factor_gt 0.0391
_refine_ls_shift/su_max 0.001
_refine_ls_shift/su_mean 0.000
_refine_ls_structure_factor_coef Fsqd
_refine_ls_weighting_details 'w=1/[\s^2^(Fo^2^)+(0.0564P)^2^+0.1999P] where P=(Fo^2^+2Fc^2^)/3'
_refine_ls_weighting_scheme calc
_refine_ls_wR_factor_gt 0.1045
_refine_ls_wR_factor_ref 0.1090
_reflns_Friedel_coverage 0.000
_reflns_number_gt 3771
_reflns_number_total 4381
_reflns_threshold_expression 'I > 2\s(I)'
_cod_data_source_file c7cc09832d2.cif
_cod_data_source_block D17075
_cod_depositor_comments 'Adding full bibliography for 7121243.cif.'
_cod_database_code 7121243
_shelx_shelxl_version_number 2016/6
_shelx_space_group_comment
; 
The symmetry employed for this shelxl refinement is uniquely defined 
by the following loop, which should always be used as a source of 
symmetry information in preference to the above space-group names. 
They are only intended as comments. 
;
_shelx_estimated_absorpt_t_min 0.975
_shelx_estimated_absorpt_t_max 0.988

loop_
_space_group_symop_operation_xyz
'x, y, z'
'-x, -y, -z'

loop_
_atom_site_label
_atom_site_type_symbol
_atom_site_fract_x
_atom_site_fract_y
_atom_site_fract_z
_atom_site_U_iso_or_equiv
_atom_site_adp_type
_atom_site_occupancy
_atom_site_site_symmetry_order
_atom_site_calc_flag
_atom_site_refinement_flags_posn
_atom_site_refinement_flags_adp
O1 O 1.07100(11) 0.45654(8) 0.66602(5) 0.01566(14) Uani 1 1 d D .
H1 H 0.978(2) 0.5078(16) 0.6438(12) 0.023 Uiso 1 1 d D U
C1 C 1.16843(13) 0.54331(10) 0.76493(7) 0.01262(15) Uani 1 1 d . .
H1A H 1.141159 0.657055 0.760730 0.015 Uiso 1 1 calc R U
H1AB H 1.317430 0.535002 0.761373 0.015 Uiso 1 1 calc R U
C2 C 1.09423(12) 0.48159(9) 0.88247(7) 0.00898(14) Uani 1 1 d . .
C3 C 1.14691(14) 0.30677(10) 0.88736(7) 0.01295(16) Uani 1 1 d . .
H3A H 1.077997 0.244466 0.820474 0.016 Uiso 1 1 calc R U
H3AB H 1.295581 0.300162 0.879859 0.016 Uiso 1 1 calc R U
C4 C 1.08074(14) 0.23536(10) 1.00275(7) 0.01258(15) Uani 1 1 d . .
H4 H 1.115727 0.121775 1.003884 0.015 Uiso 1 1 calc R U
C5 C 0.84996(13) 0.24524(10) 1.01189(7) 0.01270(15) Uani 1 1 d . .
H5A H 0.803303 0.196455 1.084890 0.015 Uiso 1 1 calc R U
H5AB H 0.779264 0.185978 0.944196 0.015 Uiso 1 1 calc R U
C6 C 0.79816(12) 0.42036(10) 1.01293(7) 0.00981(14) Uani 1 1 d . .
H6 H 0.647635 0.425260 1.019976 0.012 Uiso 1 1 calc R U
C7 C 1.19130(13) 0.33120(10) 1.10536(7) 0.01183(15) Uani 1 1 d . .
H7A H 1.340198 0.325053 1.098714 0.014 Uiso 1 1 calc R U
H7AB H 1.150746 0.285606 1.180638 0.014 Uiso 1 1 calc R U
C8 C 1.13773(12) 0.50567(10) 1.10404(7) 0.00938(14) Uani 1 1 d . .
H8 H 1.211949 0.566669 1.170968 0.011 Uiso 1 1 calc R U
O11 O 0.80088(10) 0.63390(8) 0.55500(6) 0.01592(14) Uani 1 1 d D .
H11 H 0.803(2) 0.6113(17) 0.4859(11) 0.024 Uiso 1 1 d D U
C11 C 0.60615(13) 0.68891(10) 0.58277(7) 0.01058(15) Uani 1 1 d . .
H11A H 0.606597 0.720103 0.667530 0.013 Uiso 1 1 calc R U
H11B H 0.501420 0.600145 0.568249 0.013 Uiso 1 1 calc R U
C12 C 0.54697(12) 0.83036(9) 0.51183(6) 0.00792(14) Uani 1 1 d . .
C13 C 0.50757(13) 0.77036(9) 0.38316(7) 0.01034(15) Uani 1 1 d . .
H13A H 0.632747 0.727106 0.352283 0.012 Uiso 1 1 calc R U
H13B H 0.398809 0.683416 0.379590 0.012 Uiso 1 1 calc R U
C14 C 0.44406(13) 0.90460(10) 0.30677(7) 0.01026(15) Uani 1 1 d . .
H14 H 0.420000 0.863282 0.223674 0.012 Uiso 1 1 calc R U
C15 C 0.24695(12) 0.96646(10) 0.35448(7) 0.01088(15) Uani 1 1 d . .
H15A H 0.138830 0.879063 0.352098 0.013 Uiso 1 1 calc R U
H15B H 0.200843 1.051668 0.304868 0.013 Uiso 1 1 calc R U
C16 C 0.28495(12) 1.03165(9) 0.48148(7) 0.00865(14) Uani 1 1 d . .
H16 H 0.155892 1.072324 0.511440 0.010 Uiso 1 1 calc R U
C17 C 0.61576(13) 1.03669(10) 0.31223(7) 0.01073(15) Uani 1 1 d . .
H17A H 0.579564 1.123132 0.260876 0.013 Uiso 1 1 calc R U
H17B H 0.742766 0.993769 0.283716 0.013 Uiso 1 1 calc R U
C18 C 0.64939(12) 1.10279(9) 0.43958(7) 0.00860(14) Uani 1 1 d . .
H18 H 0.760014 1.189985 0.441940 0.010 Uiso 1 1 calc R U

loop_
_atom_site_aniso_label
_atom_site_aniso_U_11
_atom_site_aniso_U_22
_atom_site_aniso_U_33
_atom_site_aniso_U_23
_atom_site_aniso_U_13
_atom_site_aniso_U_12
O1 0.0219(3) 0.0189(3) 0.0068(3) 0.0010(2) -0.0019(2) 0.0078(2)
C1 0.0148(4) 0.0160(4) 0.0075(3) 0.0027(3) 0.0024(3) 0.0018(3)
C2 0.0104(3) 0.0108(3) 0.0061(3) 0.0017(2) 0.0008(2) 0.0016(3)
C3 0.0178(4) 0.0129(4) 0.0089(3) 0.0008(3) 0.0018(3) 0.0057(3)
C4 0.0187(4) 0.0098(3) 0.0098(3) 0.0022(3) 0.0004(3) 0.0038(3)
C5 0.0169(4) 0.0106(3) 0.0102(3) 0.0022(3) -0.0010(3) -0.0030(3)
C6 0.0085(3) 0.0127(3) 0.0082(3) 0.0023(3) -0.0003(2) -0.0007(3)
C7 0.0126(3) 0.0142(4) 0.0093(3) 0.0037(3) -0.0008(3) 0.0040(3)
C8 0.0098(3) 0.0118(3) 0.0066(3) 0.0019(2) -0.0012(2) 0.0007(3)
O11 0.0178(3) 0.0179(3) 0.0135(3) 0.0027(2) 0.0017(2) 0.0106(2)
C11 0.0135(3) 0.0097(3) 0.0091(3) 0.0019(3) 0.0011(3) 0.0038(3)
C12 0.0093(3) 0.0078(3) 0.0069(3) 0.0013(2) 0.0000(2) 0.0014(2)
C13 0.0141(4) 0.0093(3) 0.0076(3) -0.0001(2) -0.0011(3) 0.0021(3)
C14 0.0139(3) 0.0106(3) 0.0064(3) 0.0005(2) -0.0013(2) 0.0025(3)
C15 0.0109(3) 0.0119(3) 0.0097(3) 0.0008(3) -0.0033(3) 0.0013(3)
C16 0.0079(3) 0.0099(3) 0.0083(3) 0.0011(2) -0.0003(2) 0.0013(2)
C17 0.0134(3) 0.0118(3) 0.0075(3) 0.0023(3) 0.0025(3) 0.0029(3)
C18 0.0085(3) 0.0094(3) 0.0081(3) 0.0019(2) 0.0011(2) 0.0006(2)

loop_
_atom_type_symbol
_atom_type_description
_atom_type_scat_dispersion_real
_atom_type_scat_dispersion_imag
_atom_type_scat_source
C C 0.0033 0.0016 'International Tables Vol C Tables 4.2.6.8 and 6.1.1.4'
H H 0.0000 0.0000 'International Tables Vol C Tables 4.2.6.8 and 6.1.1.4'
O O 0.0106 0.0060 'International Tables Vol C Tables 4.2.6.8 and 6.1.1.4'

loop_
_geom_angle_atom_site_label_1
_geom_angle_atom_site_label_2
_geom_angle_atom_site_label_3
_geom_angle
_geom_angle_site_symmetry_1
_geom_angle_site_symmetry_3
C1 O1 H1 107.0(10) . .
O1 C1 C2 112.29(7) . .
O1 C1 H1A 109.1 . .
C2 C1 H1A 109.1 . .
O1 C1 H1AB 109.1 . .
C2 C1 H1AB 109.1 . .
H1A C1 H1AB 107.9 . .
C1 C2 C3 107.41(6) . .
C1 C2 C8 112.26(6) . 2_767
C3 C2 C8 110.06(7) . 2_767
C1 C2 C6 110.61(7) . 2_767
C3 C2 C6 109.58(6) . 2_767
C8 C2 C6 106.91(6) 2_767 2_767
C4 C3 C2 111.18(6) . .
C4 C3 H3A 109.4 . .
C2 C3 H3A 109.4 . .
C4 C3 H3AB 109.4 . .
C2 C3 H3AB 109.4 . .
H3A C3 H3AB 108.0 . .
C3 C4 C7 108.82(7) . .
C3 C4 C5 108.50(7) . .
C7 C4 C5 110.00(7) . .
C3 C4 H4 109.8 . .
C7 C4 H4 109.8 . .
C5 C4 H4 109.8 . .
C4 C5 C6 109.46(7) . .
C4 C5 H5A 109.8 . .
C6 C5 H5A 109.8 . .
C4 C5 H5AB 109.8 . .
C6 C5 H5AB 109.8 . .
H5A C5 H5AB 108.2 . .
C5 C6 C2 111.73(6) . 2_767
C5 C6 C8 109.67(6) . 2_767
C2 C6 C8 109.36(6) 2_767 2_767
C5 C6 H6 108.7 . .
C2 C6 H6 108.7 2_767 .
C8 C6 H6 108.7 2_767 .
C4 C7 C8 110.00(6) . .
C4 C7 H7A 109.7 . .
C8 C7 H7A 109.7 . .
C4 C7 H7AB 109.7 . .
C8 C7 H7AB 109.7 . .
H7A C7 H7AB 108.2 . .
C7 C8 C2 110.53(7) . 2_767
C7 C8 C6 110.41(6) . 2_767
C2 C8 C6 108.88(6) 2_767 2_767
C7 C8 H8 109.0 . .
C2 C8 H8 109.0 2_767 .
C6 C8 H8 109.0 2_767 .
C11 O11 H11 109.3(11) . .
O11 C11 C12 113.77(7) . .
O11 C11 H11A 108.8 . .
C12 C11 H11A 108.8 . .
O11 C11 H11B 108.8 . .
C12 C11 H11B 108.8 . .
H11A C11 H11B 107.7 . .
C11 C12 C13 107.83(6) . .
C11 C12 C18 110.01(6) . 2_676
C13 C12 C18 109.44(6) . 2_676
C11 C12 C16 112.19(6) . 2_676
C13 C12 C16 109.98(6) . 2_676
C18 C12 C16 107.37(6) 2_676 2_676
C14 C13 C12 111.00(6) . .
C14 C13 H13A 109.4 . .
C12 C13 H13A 109.4 . .
C14 C13 H13B 109.4 . .
C12 C13 H13B 109.4 . .
H13A C13 H13B 108.0 . .
C13 C14 C17 108.53(6) . .
C13 C14 C15 108.37(7) . .
C17 C14 C15 110.86(6) . .
C13 C14 H14 109.7 . .
C17 C14 H14 109.7 . .
C15 C14 H14 109.7 . .
C14 C15 C16 109.58(6) . .
C14 C15 H15A 109.8 . .
C16 C15 H15A 109.8 . .
C14 C15 H15B 109.8 . .
C16 C15 H15B 109.8 . .
H15A C15 H15B 108.2 . .
C15 C16 C12 111.05(6) . 2_676
C15 C16 C18 109.96(6) . 2_676
C12 C16 C18 109.16(6) 2_676 2_676
C15 C16 H16 108.9 . .
C12 C16 H16 108.9 2_676 .
C18 C16 H16 108.9 2_676 .
C14 C17 C18 109.66(6) . .
C14 C17 H17A 109.7 . .
C18 C17 H17A 109.7 . .
C14 C17 H17B 109.7 . .
C18 C17 H17B 109.7 . .
H17A C17 H17B 108.2 . .
C17 C18 C12 111.40(6) . 2_676
C17 C18 C16 109.43(6) . 2_676
C12 C18 C16 108.98(6) 2_676 2_676
C17 C18 H18 109.0 . .
C12 C18 H18 109.0 2_676 .
C16 C18 H18 109.0 2_676 .

loop_
_geom_bond_atom_site_label_1
_geom_bond_atom_site_label_2
_geom_bond_distance
_geom_bond_site_symmetry_2
O1 C1 1.4315(10) .
O1 H1 0.815(12) .
C1 C2 1.5364(11) .
C1 H1A 0.9900 .
C1 H1AB 0.9900 .
C2 C3 1.5390(11) .
C2 C8 1.5494(11) 2_767
C2 C6 1.5503(11) 2_767
C3 C4 1.5300(12) .
C3 H3A 0.9900 .
C3 H3AB 0.9900 .
C4 C7 1.5330(12) .
C4 C5 1.5335(12) .
C4 H4 1.0000 .
C5 C6 1.5366(12) .
C5 H5A 0.9900 .
C5 H5AB 0.9900 .
C6 C8 1.5511(11) 2_767
C6 H6 1.0000 .
C7 C8 1.5355(11) .
C7 H7A 0.9900 .
C7 H7AB 0.9900 .
C8 H8 1.0000 .
O11 C11 1.4305(10) .
O11 H11 0.803(12) .
C11 C12 1.5328(11) .
C11 H11A 0.9900 .
C11 H11B 0.9900 .
C12 C13 1.5405(11) .
C12 C18 1.5502(11) 2_676
C12 C16 1.5511(11) 2_676
C13 C14 1.5283(11) .
C13 H13A 0.9900 .
C13 H13B 0.9900 .
C14 C17 1.5331(12) .
C14 C15 1.5344(11) .
C14 H14 1.0000 .
C15 C16 1.5346(11) .
C15 H15A 0.9900 .
C15 H15B 0.9900 .
C16 C18 1.5512(11) 2_676
C16 H16 1.0000 .
C17 C18 1.5376(11) .
C17 H17A 0.9900 .
C17 H17B 0.9900 .
C18 H18 1.0000 .

loop_
_geom_hbond_atom_site_label_D
_geom_hbond_atom_site_label_H
_geom_hbond_atom_site_label_A
_geom_hbond_distance_DH
_geom_hbond_distance_HA
_geom_hbond_distance_DA
_geom_hbond_angle_DHA
_geom_hbond_site_symmetry_A
O1 H1 O11 0.815(12) 1.922(13) 2.7165(9) 164.6(14) .
O11 H11 O1 0.803(12) 2.017(13) 2.7693(9) 155.9(14) 2_766
